data_2215683
loop_
_publ_author_name
'Amini, Mostafa M.'
'Mohammadnezhad, Gholamhossein Sh.'
'Khavasi, Hamid Reza'

_publ_section_title
;
 Bis(benzylammonium) tetraaqua[bis(sulfato)cadmate(II)]
;
_journal_coeditor_code WM2138
_journal_issue 10
_journal_name_full 'Acta Crystallographica Section E'
_journal_page_first m2516
_journal_page_last m2516
_journal_paper_doi 10.1107/S1600536807043504
_journal_volume 63
_journal_year 2007
_chemical_formula_iupac '(C7 H10 N)2 [Cd (S O4)2 (H2 O)4]'
_chemical_formula_moiety '2C7 H10 N+, Cd H8 O12 S 2-'
_chemical_formula_sum 'C14 H28 Cd N2 O12 S2'
_chemical_formula_weight 592.93
_chemical_name_systematic
;
 Bis(benzylammonium) tetraaqua[bis(sulfato)cadmate(II)]
;
_space_group_IT_number 2
_symmetry_cell_setting triclinic
_symmetry_space_group_name_Hall '-P 1'
_symmetry_space_group_name_H-M 'P -1'
_audit_creation_method 'WinGX routine CIF_UPDATE'
_cell_angle_alpha 81.246(18)
_cell_angle_beta 80.320(18)
_cell_angle_gamma 76.302(18)
_cell_formula_units_Z 1
_cell_length_a 6.6361(14)
_cell_length_b 8.1378(18)
_cell_length_c 11.087(3)
_cell_measurement_reflns_used 2000
_cell_measurement_temperature 120(2)
_cell_measurement_theta_max 28.91
_cell_measurement_theta_min 2.59
_cell_volume 569.5(2)
_computing_cell_refinement 'X-Area (Stoe & Cie, 2005)'
_computing_data_collection 'X-Area (Stoe & Cie, 2005)'
_computing_data_reduction 'X-Area (Stoe & Cie, 2005)'
_computing_molecular_graphics 'ORTEP-3 for Windows (Farrugia, 1997)'
_computing_publication_material 'WinGX (Farrugia, 1999)'
_computing_structure_refinement 'SHELXL97 (Sheldrick, 1997)'
_computing_structure_solution 'SHELXS97 (Sheldrick, 1997)'
_diffrn_measured_fraction_theta_full 0.966
_diffrn_measured_fraction_theta_max 0.966
_diffrn_measurement_device_type 'Stoe IPDS II'
_diffrn_measurement_method \w-scans
_diffrn_radiation_type MoK\a
_diffrn_radiation_wavelength 0.71073
_diffrn_reflns_av_R_equivalents 0.0339
_diffrn_reflns_limit_h_max 8
_diffrn_reflns_limit_h_min -8
_diffrn_reflns_limit_k_max 10
_diffrn_reflns_limit_k_min -9
_diffrn_reflns_limit_l_max 14
_diffrn_reflns_limit_l_min -13
_diffrn_reflns_number 5164
_diffrn_reflns_theta_full 27.91
_diffrn_reflns_theta_max 27.91
_diffrn_reflns_theta_min 2.59
_diffrn_standards_number 0
_exptl_absorpt_coefficient_mu 1.203
_exptl_absorpt_correction_T_max 0.840
_exptl_absorpt_correction_T_min 0.620
_exptl_absorpt_correction_type numerical
_exptl_absorpt_process_details '[X-RED and X-SHAPE (Stoe & Cie, 2005)]'
_exptl_crystal_colour colorless
_exptl_crystal_density_diffrn 1.729
_exptl_crystal_density_method 'not measured'
_exptl_crystal_description block
_exptl_crystal_F_000 302
_exptl_crystal_size_max 0.40
_exptl_crystal_size_mid 0.35
_exptl_crystal_size_min 0.18
_refine_diff_density_max 0.449
_refine_diff_density_min -0.547
_refine_ls_extinction_method none
_refine_ls_goodness_of_fit_ref 1.091
_refine_ls_hydrogen_treatment refall
_refine_ls_matrix_type full
_refine_ls_number_parameters 198
_refine_ls_number_reflns 2502
_refine_ls_number_restraints 0
_refine_ls_restrained_S_all 1.091
_refine_ls_R_factor_gt 0.0195
_refine_ls_shift/su_max 0.011
_refine_ls_structure_factor_coef Fsqd
_refine_ls_weighting_details 'w=1/[\s^2^(Fo^2^)+(0.0279P)^2^+0.2838P] where P=(Fo^2^+2Fc^2^)/3'
_refine_ls_weighting_scheme calc
_refine_ls_wR_factor_ref 0.052
_reflns_number_gt 2498
_reflns_number_total 2502
_reflns_threshold_expression I>2\s(I)
_cod_data_source_file wm2138.cif
_cod_data_source_block I
_cod_original_formula_sum 'C14 H28 Cd1 N2 O12 S2'
_cod_database_code 2215683
_cod_database_fobs_code 2215683

loop_
_symmetry_equiv_pos_as_xyz
'x, y, z'
'-x, -y, -z'

loop_
_atom_site_type_symbol
_atom_site_label
_atom_site_fract_x
_atom_site_fract_y
_atom_site_fract_z
_atom_site_U_iso_or_equiv
_atom_site_adp_type
_atom_site_calc_flag
_atom_site_refinement_flags
_atom_site_occupancy
Cd Cd1 1 1 0 0.01113(7) Uani d S 1
C C1 0.3326(3) 0.5167(2) -0.30551(14) 0.0207(3) Uani d . 1
H H1A 0.479(4) 0.460(3) -0.314(2) 0.026(5) Uiso d . 1
H H1B 0.237(4) 0.434(3) -0.291(2) 0.026(6) Uiso d . 1
C C2 0.2858(3) 0.64749(19) -0.41469(13) 0.0183(3) Uani d . 1
C C3 0.4280(3) 0.7478(2) -0.46858(14) 0.0218(3) Uani d . 1
H H3 0.556(4) 0.741(3) -0.437(2) 0.034(7) Uiso d . 1
C C4 0.3845(3) 0.8656(2) -0.57095(15) 0.0267(4) Uani d . 1
H H4 0.488(4) 0.929(3) -0.609(2) 0.032(6) Uiso d . 1
C C5 0.2018(4) 0.8822(2) -0.62017(15) 0.0298(4) Uani d . 1
H H5 0.174(5) 0.962(4) -0.687(3) 0.049(8) Uiso d . 1
C C6 0.0586(3) 0.7838(3) -0.56597(17) 0.0322(4) Uani d . 1
H H6 -0.073(5) 0.794(4) -0.605(3) 0.042(7) Uiso d . 1
C C7 0.1004(3) 0.6673(2) -0.46258(16) 0.0257(3) Uani d . 1
H H7 0.003(4) 0.599(3) -0.424(2) 0.037(7) Uiso d . 1
N N1 0.2975(2) 0.59854(16) -0.18991(11) 0.0142(2) Uani d . 1
H H1C 0.319(4) 0.523(3) -0.136(2) 0.029(6) Uiso d . 1
H H1D 0.172(4) 0.667(3) -0.179(2) 0.024(5) Uiso d . 1
H H1E 0.394(4) 0.665(3) -0.193(2) 0.028(6) Uiso d . 1
S S1 0.74925(5) 0.71887(4) -0.10746(3) 0.01189(8) Uani d . 1
O O1W 1.22112(19) 0.76313(15) 0.06889(12) 0.0221(2) Uani d . 1
H H1W 1.351(5) 0.743(4) 0.056(2) 0.035(7) Uiso d . 1
H H2W 1.195(5) 0.665(4) 0.096(2) 0.041(7) Uiso d . 1
O O2W 1.25772(18) 1.06754(15) -0.14851(10) 0.0184(2) Uani d . 1
H H3W 1.296(4) 1.136(4) -0.119(2) 0.035(7) Uiso d . 1
H H4W 1.372(5) 0.988(4) -0.161(2) 0.036(7) Uiso d . 1
O O3 0.90400(16) 0.82761(13) -0.11968(9) 0.01422(19) Uani d . 1
O O4 0.85681(18) 0.55127(14) -0.14329(11) 0.0212(2) Uani d . 1
O O5 0.58598(18) 0.79984(14) -0.18596(10) 0.0169(2) Uani d . 1
O O6 0.64769(17) 0.70174(14) 0.02367(9) 0.0166(2) Uani d . 1

loop_
_atom_site_aniso_label
_atom_site_aniso_U_11
_atom_site_aniso_U_22
_atom_site_aniso_U_33
_atom_site_aniso_U_12
_atom_site_aniso_U_13
_atom_site_aniso_U_23
Cd1 0.00982(9) 0.00915(8) 0.01465(9) -0.00280(5) -0.00174(5) -0.00085(5)
C1 0.0318(9) 0.0134(7) 0.0165(7) -0.0041(6) -0.0032(6) -0.0017(5)
C2 0.0272(8) 0.0137(6) 0.0142(6) -0.0048(6) -0.0021(5) -0.0023(5)
C3 0.0273(8) 0.0212(7) 0.0176(7) -0.0077(6) -0.0013(6) -0.0027(6)
C4 0.0413(11) 0.0203(8) 0.0185(7) -0.0116(8) 0.0014(7) -0.0005(6)
C5 0.0511(12) 0.0194(8) 0.0170(7) -0.0040(8) -0.0082(7) 0.0022(6)
C6 0.0389(10) 0.0311(9) 0.0281(9) -0.0059(8) -0.0154(8) 0.0005(7)
C7 0.0315(9) 0.0243(8) 0.0241(7) -0.0118(7) -0.0069(7) 0.0009(6)
N1 0.0138(6) 0.0141(6) 0.0146(5) -0.0041(5) -0.0023(4) 0.0006(4)
S1 0.01048(16) 0.00978(15) 0.01586(16) -0.00383(12) -0.00262(12) 0.00054(11)
O1W 0.0127(5) 0.0132(5) 0.0374(6) -0.0028(4) -0.0045(4) 0.0070(4)
O2W 0.0158(5) 0.0188(5) 0.0204(5) -0.0060(4) 0.0008(4) -0.0019(4)
O3 0.0130(5) 0.0143(5) 0.0171(5) -0.0071(4) -0.0018(4) -0.0010(4)
O4 0.0193(5) 0.0106(5) 0.0332(6) -0.0040(4) 0.0004(4) -0.0037(4)
O5 0.0146(5) 0.0184(5) 0.0189(5) -0.0048(4) -0.0062(4) 0.0009(4)
O6 0.0138(5) 0.0188(5) 0.0166(5) -0.0063(4) -0.0014(4) 0.0034(4)

loop_
_atom_type_symbol
_atom_type_description
_atom_type_scat_dispersion_real
_atom_type_scat_dispersion_imag
_atom_type_scat_source
Cd Cd -0.8075 1.2024 'International Tables Vol C Tables 4.2.6.8 and 6.1.1.4'
C C 0.0033 0.0016 'International Tables Vol C Tables 4.2.6.8 and 6.1.1.4'
H H 0 0 'International Tables Vol C Tables 4.2.6.8 and 6.1.1.4'
N N 0.0061 0.0033 'International Tables Vol C Tables 4.2.6.8 and 6.1.1.4'
S S 0.1246 0.1234 'International Tables Vol C Tables 4.2.6.8 and 6.1.1.4'
O O 0.0106 0.006 'International Tables Vol C Tables 4.2.6.8 and 6.1.1.4'

loop_
_geom_angle_atom_site_label_1
_geom_angle_atom_site_label_2
_geom_angle_atom_site_label_3
_geom_angle_site_symmetry_1
_geom_angle_site_symmetry_3
_geom_angle
O1W Cd1 O1W 2_775 . 180.00(6)
O1W Cd1 O2W 2_775 2_775 90.41(5)
O1W Cd1 O2W . 2_775 89.59(5)
O1W Cd1 O2W 2_775 . 89.59(5)
O1W Cd1 O2W . . 90.41(5)
O2W Cd1 O2W 2_775 . 180.00(6)
O1W Cd1 O3 2_775 2_775 85.87(5)
O1W Cd1 O3 . 2_775 94.13(5)
O2W Cd1 O3 2_775 2_775 93.16(4)
O2W Cd1 O3 . 2_775 86.84(4)
O1W Cd1 O3 2_775 . 94.13(5)
O1W Cd1 O3 . . 85.87(5)
O2W Cd1 O3 2_775 . 86.84(4)
O2W Cd1 O3 . . 93.16(4)
O3 Cd1 O3 2_775 . 180.0000(10)
N1 C1 C2 . . 111.17(13)
N1 C1 H1A . . 104.4(14)
C2 C1 H1A . . 111.0(14)
N1 C1 H1B . . 105.9(13)
C2 C1 H1B . . 111.5(13)
H1A C1 H1B . . 113(2)
C7 C2 C3 . . 119.64(15)
C7 C2 C1 . . 119.73(15)
C3 C2 C1 . . 120.63(15)
C4 C3 C2 . . 119.93(16)
C4 C3 H3 . . 117.5(16)
C2 C3 H3 . . 122.5(16)
C5 C4 C3 . . 120.25(16)
C5 C4 H4 . . 121.3(15)
C3 C4 H4 . . 118.3(15)
C4 C5 C6 . . 120.02(16)
C4 C5 H5 . . 119(2)
C6 C5 H5 . . 121(2)
C5 C6 C7 . . 119.90(18)
C5 C6 H6 . . 119.3(17)
C7 C6 H6 . . 120.8(17)
C2 C7 C6 . . 120.24(17)
C2 C7 H7 . . 118.6(16)
C6 C7 H7 . . 121.1(16)
C1 N1 H1C . . 106.3(18)
C1 N1 H1D . . 111.8(14)
H1C N1 H1D . . 114(2)
C1 N1 H1E . . 110.1(15)
H1C N1 H1E . . 108(2)
H1D N1 H1E . . 107(2)
O4 S1 O5 . . 110.57(7)
O4 S1 O3 . . 109.17(7)
O5 S1 O3 . . 109.64(6)
O4 S1 O6 . . 110.00(7)
O5 S1 O6 . . 108.46(7)
O3 S1 O6 . . 108.97(6)
Cd1 O1W H1W . . 127(2)
Cd1 O1W H2W . . 128(2)
H1W O1W H2W . . 103(3)
Cd1 O2W H3W . . 102.1(19)
Cd1 O2W H4W . . 117.0(18)
H3W O2W H4W . . 103(3)
S1 O3 Cd1 . . 137.75(6)

loop_
_geom_bond_atom_site_label_1
_geom_bond_atom_site_label_2
_geom_bond_site_symmetry_2
_geom_bond_distance
_geom_bond_publ_flag
Cd1 O1W 2_775 2.2453(13) ?
Cd1 O1W . 2.2453(13) y
Cd1 O2W 2_775 2.2718(12) ?
Cd1 O2W . 2.2718(12) y
Cd1 O3 2_775 2.3257(11) ?
Cd1 O3 . 2.3257(11) y
C1 N1 . 1.4922(19) ?
C1 C2 . 1.507(2) ?
C1 H1A . 0.97(3) ?
C1 H1B . 1.01(2) ?
C2 C7 . 1.386(2) ?
C2 C3 . 1.393(2) ?
C3 C4 . 1.392(2) ?
C3 H3 . 0.95(3) ?
C4 C5 . 1.382(3) ?
C4 H4 . 0.96(3) ?
C5 C6 . 1.388(3) ?
C5 H5 . 0.92(3) ?
C6 C7 . 1.393(3) ?
C6 H6 . 1.02(3) ?
C7 H7 . 0.96(3) ?
N1 H1C . 0.80(3) ?
N1 H1D . 0.89(3) ?
N1 H1E . 0.92(3) ?
S1 O4 . 1.4615(12) y
S1 O5 . 1.4731(12) y
S1 O3 . 1.4843(10) y
S1 O6 . 1.4968(11) y
O1W H1W . 0.83(3) ?
O1W H2W . 0.85(3) ?
O2W H3W . 0.79(3) ?
O2W H4W . 0.88(3) ?

loop_
_geom_hbond_atom_site_label_D
_geom_hbond_atom_site_label_H
_geom_hbond_atom_site_label_A
_geom_hbond_site_symmetry_A
_geom_hbond_distance_DH
_geom_hbond_distance_HA
_geom_hbond_distance_DA
_geom_hbond_angle_DHA
_geom_hbond_publ_flag
N1 H1C O6 2_665 0.79(2) 2.04(2) 2.817(2) 167(3) y
N1 H1D O3 1_455 0.89(3) 2.02(3) 2.890(2) 168(2) y
N1 H1D O4 1_455 0.89(3) 2.44(3) 2.990(2) 120(3) y
N1 H1E O5 . 0.93(3) 1.89(3) 2.808(2) 175(3) y
O1W H1W O6 1_655 0.83(3) 1.90(3) 2.728(2) 179(3) y
O1W H2W O4 2_765 0.86(3) 1.85(3) 2.708(2) 176(3) y
O2W H3W O6 2_775 0.80(3) 1.95(3) 2.734(2) 170(3) y
O2W H4W O5 1_655 0.88(3) 1.85(3) 2.718(2) 172(3) y

loop_
_geom_torsion_atom_site_label_1
_geom_torsion_atom_site_label_2
_geom_torsion_atom_site_label_3
_geom_torsion_atom_site_label_4
_geom_torsion_site_symmetry_1
_geom_torsion
N1 C1 C2 C7 . -103.32(17)
N1 C1 C2 C3 . 77.17(19)
C7 C2 C3 C4 . -0.8(2)
C1 C2 C3 C4 . 178.68(15)
C2 C3 C4 C5 . -0.7(3)
C3 C4 C5 C6 . 1.4(3)
C4 C5 C6 C7 . -0.6(3)
C3 C2 C7 C6 . 1.6(3)
C1 C2 C7 C6 . -177.88(17)
C5 C6 C7 C2 . -0.9(3)
O4 S1 O3 Cd1 . -129.45(9)
O5 S1 O3 Cd1 . 109.29(10)
O6 S1 O3 Cd1 . -9.29(11)
O1W Cd1 O3 S1 2_775 -91.15(10)
O1W Cd1 O3 S1 . 88.85(10)
O2W Cd1 O3 S1 2_775 -0.96(9)
O2W Cd1 O3 S1 . 179.04(9)
O3 Cd1 O3 S1 2_775 12E1(10)
